data_7002168
loop_
_publ_author_name
'Prescimone, Alessandro'
'Sanchez-Benitez, Javier'
'Kamenev, Konstantin V.'
'Moggach, Stephen A.'
'Lennie, Alistair R.'
'Warren, John E.'
'Murrie, Mark'
'Parsons, Simon'
'Brechin, Euan K.'

_publ_section_title
;
 High pressure effects on a trimetallic MnII/III SMM
;
_journal_issue 36
_journal_name_full 'Dalton Transactions'
_journal_page_first 7390
_journal_page_last 7395
_journal_paper_doi 10.1039/b908718d
_journal_year 2009
_chemical_compound_source 'Alessandro Prescimone'
_chemical_formula_moiety '[Mn3(BPy)4(cht)2][ClO4]3'
_chemical_formula_sum 'C52 H52 Cl3 Mn3 N8 O18'
_chemical_formula_weight 1348.17
_space_group_IT_number 12
_symmetry_cell_setting monoclinic
_symmetry_space_group_name_Hall '-I 2y'
_symmetry_space_group_name_H-M 'I 1 2/m 1'
_atom_sites_solution_hydrogens geom
_atom_sites_solution_primary 'From ambient pressure structure'
_audit_creation_date 08-12-17
_audit_creation_method CRYSTALS_ver_12.86
_cell_angle_alpha 90
_cell_angle_beta 93.82(3)
_cell_angle_gamma 90
_cell_formula_units_Z 2
_cell_length_a 11.897(2)
_cell_length_b 22.067(4)
_cell_length_c 13.312(3)
_cell_measurement_reflns_used 1658
_cell_measurement_temperature 300
_cell_measurement_theta_max 17
_cell_measurement_theta_min 2
_cell_volume 3487.0(12)
_computing_cell_refinement 'Apex2 (Bruker AXS, 2006)'
_computing_data_collection 'Apex2 (Bruker AXS, 2006)'
_computing_data_reduction 'Apex2 (Bruker AXS, 2006)'
_computing_molecular_graphics 'CAMERON (Watkin et al., 1996)'
_computing_publication_material 'CRYSTALS (Betteridge et al., 2003)'
_computing_structure_refinement 'CRYSTALS (Betteridge et al., 2003)'
_diffrn_ambient_pressure 160000
_diffrn_ambient_temperature 300
_diffrn_measured_fraction_theta_full 0.725
_diffrn_measured_fraction_theta_max 0.692
_diffrn_measurement_device 'Bruker SMART APEX-II on Station 9.8, SRS'
_diffrn_measurement_device_type Area
_diffrn_measurement_method \w
_diffrn_radiation_monochromator silicon
_diffrn_radiation_type Synchrotron
_diffrn_radiation_wavelength 0.47670
_diffrn_reflns_av_R_equivalents 0.071
_diffrn_reflns_limit_h_max 13
_diffrn_reflns_limit_h_min -13
_diffrn_reflns_limit_k_max 24
_diffrn_reflns_limit_k_min -24
_diffrn_reflns_limit_l_max 11
_diffrn_reflns_limit_l_min -11
_diffrn_reflns_number 8357
_diffrn_reflns_theta_full 11.821
_diffrn_reflns_theta_max 15.352
_diffrn_reflns_theta_min 1.238
_diffrn_standards_number 0
_exptl_absorpt_coefficient_mu 0.715
_exptl_absorpt_correction_T_max 0.94
_exptl_absorpt_correction_T_min 0.45
_exptl_absorpt_correction_type multi-scan
_exptl_absorpt_process_details 'SADABS (Siemens, 1996)'
_exptl_crystal_colour red
_exptl_crystal_density_diffrn 1.284
_exptl_crystal_density_method 'not measured'
_exptl_crystal_description block
_exptl_crystal_F_000 1380
_exptl_crystal_size_max 0.11
_exptl_crystal_size_mid 0.10
_exptl_crystal_size_min 0.08
_refine_diff_density_max 0.33
_refine_diff_density_min -0.30
_refine_ls_extinction_method None
_refine_ls_goodness_of_fit_ref 0.9750
_refine_ls_hydrogen_treatment constr
_refine_ls_matrix_type full
_refine_ls_number_parameters 195
_refine_ls_number_reflns 1011
_refine_ls_number_restraints 32
_refine_ls_R_factor_all 0.1242
_refine_ls_R_factor_gt 0.0735
_refine_ls_shift/su_max 0.006214
_refine_ls_structure_factor_coef F
_refine_ls_weighting_details
;
Method=
SQRT(W) = 1/(Data with the key SIGMA(/FO/) in list 6)
;
_refine_ls_weighting_scheme sigma
_refine_ls_wR_factor_all 0.0464
_refine_ls_wR_factor_gt 0.0417
_refine_ls_wR_factor_ref 0.0417
_reflns_limit_h_max 13
_reflns_limit_h_min -13
_reflns_limit_k_max 24
_reflns_limit_k_min -24
_reflns_limit_l_max 11
_reflns_limit_l_min -11
_reflns_number_gt 1011
_reflns_number_total 1787
_reflns_threshold_expression I>2.0\s(I)
_oxford_diffrn_Wilson_B_factor 0.00
_oxford_diffrn_Wilson_scale 0.00
_oxford_refine_ls_r_factor_ref 0.0735
_oxford_refine_ls_scale 0.4850(18)
_oxford_reflns_number_all 1613
_oxford_reflns_threshold_expression_ref I>2.0\s(I)
_oxford_structure_analysis_title 'mcht01b in I2/m'
_cod_data_source_file B908718d.txt
_cod_data_source_block mcht01
_cod_depositor_comments
;
The following automatic conversions were performed:
'_symmetry_cell_setting' value 'Monoclinic' changed to 'monoclinic'
according to '/home/saulius/struct/CIF-dictionaries/cif_core.dic'
dictionary named 'cif_core.dic' version 2.4.1 from 2010-06-29.

Automatic conversion script
Id: cif_fix_enum 1527 2010-12-29 10:47:43Z saulius 
;
_cod_original_sg_symbol_H-M 'I 1 2/m 1 '
_cod_database_code 7002168

loop_
_symmetry_equiv_pos_as_xyz
x,y,z
-x,-y,-z
x+1/2,y+1/2,z+1/2
-x+1/2,-y+1/2,-z+1/2
-x,y,-z
x,-y,z
-x+1/2,y+1/2,-z+1/2
x+1/2,-y+1/2,z+1/2

loop_
_atom_site_label
_atom_site_type_symbol
_atom_site_fract_x
_atom_site_fract_y
_atom_site_fract_z
_atom_site_U_iso_or_equiv
_atom_site_occupancy
_atom_site_adp_type
_atom_site_refinement_flags_posn
_atom_site_refinement_flags_adp
_atom_site_refinement_flags_occupancy
_atom_site_disorder_assembly
_atom_site_disorder_group
_oxford_atom_site_special_shape
_atom_site_attached_hydrogens
Mn1 Mn 1.0000 0.5000 0.5000 0.0554 1.0000 Uani S T . . . . .
Mn2 Mn 1.0000 0.64141(6) 0.5000 0.0600 1.0000 Uani S T . . . . .
O15 O 1.0979(3) 0.56328(16) 0.4668(4) 0.0638 1.0000 Uani . . . . . . .
C16 C 1.1776(6) 0.5568(2) 0.3926(10) 0.0683 1.0000 Uani . . . . . . .
C17 C 1.2472(7) 0.500000(6) 0.4127(11) 0.0793 1.0000 Uani S T . . . . .
C18 C 1.1179(7) 0.5561(3) 0.2875(9) 0.0754 1.0000 Uani . . . . . . .
C19 C 1.0573(9) 0.500000(7) 0.2716(13) 0.0831 1.0000 Uani S T . . . . .
O20 O 0.9515(6) 0.500000(7) 0.3277(7) 0.0841 1.0000 Uani S T . . . . .
Cl21 Cl 0.0000 0.14421(12) 0.0000 0.0795 1.0000 Uani DS T . . . . .
O22 O 0.0000 0.2070(3) 0.0000 0.207(3) 1.0000 Uiso DS . . . . . .
O23 O -0.0819(18) 0.1259(6) 0.0626(19) 0.207(3) 0.5000 Uiso D . . . . . .
O24 O -0.027(2) 0.1231(6) -0.0952(8) 0.207(3) 0.5000 Uiso D . . . . . .
O25 O 0.1023(10) 0.1234(5) 0.036(2) 0.207(3) 0.5000 Uiso D . . . . . .
Cl26 Cl 0.5000 0.3960(5) 0.0000 0.231(5) 0.5000 Uiso DS . . . . . .
O27 O 0.5000 0.3324(6) 0.0000 0.279(11) 0.5000 Uiso DS . . . . . .
O28 O 0.545(8) 0.4179(8) -0.088(3) 0.279(11) 0.2500 Uiso D . . . 1 . .
O29 O 0.562(7) 0.4178(9) 0.086(4) 0.279(11) 0.2500 Uiso D . . . 1 . .
O30 O 0.3873(12) 0.4166(9) 0.002(8) 0.279(11) 0.2500 Uiso D . . . 1 . .
N3 N 1.1109(5) 0.6615(2) 0.6381(6) 0.0724 1.0000 Uani . . . . . . .
C4 C 1.2087(6) 0.6304(3) 0.6614(10) 0.0893 1.0000 Uani . . . . . . .
C5 C 1.2708(8) 0.6419(5) 0.7479(13) 0.1109 1.0000 Uani . . . . . . .
C6 C 1.2325(11) 0.6773(6) 0.8182(13) 0.1339 1.0000 Uani . . . . . . .
C7 C 1.1298(10) 0.7091(4) 0.7886(13) 0.1198 1.0000 Uani . . . . . . .
C8 C 1.0706(7) 0.7001(4) 0.7060(10) 0.0646 1.0000 Uani . . . . . . .
C9 C 0.9674(7) 0.7316(3) 0.6743(10) 0.0829 1.0000 Uani . . . . . . .
C10 C 0.9343(8) 0.7822(3) 0.7312(9) 0.0993 1.0000 Uani . . . . . . .
C11 C 0.8320(9) 0.8081(4) 0.6975(12) 0.1183 1.0000 Uani . . . . . . .
C12 C 0.7714(8) 0.7852(5) 0.6120(12) 0.1189 1.0000 Uani D . . . . . .
C13 C 0.8098(7) 0.7355(3) 0.5663(8) 0.1028 1.0000 Uani D . . . . . .
N14 N 0.9074(6) 0.7099(3) 0.5933(7) 0.0724 1.0000 Uani . . . . . . .
H161 H 1.2263 0.5909 0.3968 0.0500 1.0000 Uiso R . . . . . .
H171 H 1.2765 0.5000 0.4808 0.0500 1.0000 Uiso RS . . . . . .
H172 H 1.3077 0.5000 0.3695 0.0500 1.0000 Uiso RS . . . . . .
H181 H 1.1729 0.5592 0.2393 0.0500 1.0000 Uiso R . . . . . .
H182 H 1.0674 0.5894 0.2800 0.0500 1.0000 Uiso R . . . . . .
H191 H 1.0304 0.5000 0.2028 0.0500 1.0000 Uiso RS . . . . . .
H41 H 1.2341 0.6014 0.6152 0.0500 1.0000 Uiso R . . . . . .
H51 H 1.3423 0.6231 0.7599 0.0500 1.0000 Uiso R . . . . . .
H61 H 1.2707 0.6819 0.8827 0.0500 1.0000 Uiso R . . . . . .
H71 H 1.1023 0.7374 0.8349 0.0500 1.0000 Uiso R . . . . . .
H101 H 0.9778 0.7978 0.7878 0.0500 1.0000 Uiso R . . . . . .
H111 H 0.8018 0.8405 0.7342 0.0500 1.0000 Uiso R . . . . . .
H121 H 0.7050 0.8051 0.5857 0.0500 1.0000 Uiso R . . . . . .
H131 H 0.7637 0.7175 0.5134 0.0500 1.0000 Uiso R . . . . . .
H201 H 0.8804 0.5000 0.3001 0.0500 1.0000 Uiso RS . . . . . .

loop_
_atom_site_aniso_label
_atom_site_aniso_U_11
_atom_site_aniso_U_22
_atom_site_aniso_U_33
_atom_site_aniso_U_23
_atom_site_aniso_U_13
_atom_site_aniso_U_12
Mn1 0.0567(11) 0.0417(12) 0.069(3) 0.0000 0.0157(13) 0.0000
Mn2 0.0741(9) 0.0408(8) 0.065(2) 0.0000 0.0035(9) 0.0000
O15 0.071(3) 0.038(3) 0.083(6) 0.008(2) 0.013(3) -0.0096(18)
C16 0.063(4) 0.044(4) 0.101(13) 0.002(4) 0.024(5) -0.003(3)
C17 0.067(5) 0.065(6) 0.110(17) 0.0000 0.032(7) 0.0000
C18 0.111(6) 0.067(6) 0.052(13) 0.009(4) 0.032(6) 0.010(4)
C19 0.111(8) 0.066(7) 0.075(18) 0.0000 0.027(9) 0.0000
O20 0.094(4) 0.075(5) 0.082(12) 0.0000 0.001(5) 0.0000
Cl21 0.0730(13) 0.0876(19) 0.079(5) 0.0000 0.0134(17) 0.0000
N3 0.092(4) 0.057(4) 0.066(10) -0.003(3) -0.008(4) -0.016(3)
C4 0.076(5) 0.087(6) 0.104(15) -0.015(5) -0.007(6) 0.002(5)
C5 0.101(6) 0.123(9) 0.103(18) -0.001(8) -0.034(8) 0.013(6)
C6 0.155(11) 0.137(10) 0.10(2) -0.016(10) -0.040(10) 0.001(8)
C7 0.153(9) 0.084(7) 0.12(2) -0.029(7) 0.018(9) -0.002(7)
C8 0.083(5) 0.074(6) 0.035(12) -0.019(5) -0.011(5) -0.013(4)
C9 0.103(6) 0.056(5) 0.095(14) -0.010(5) 0.041(6) -0.016(5)
C10 0.133(7) 0.092(7) 0.074(15) -0.036(6) 0.008(7) 0.020(5)
C11 0.157(9) 0.077(6) 0.127(18) -0.021(6) 0.056(8) 0.028(7)
C12 0.107(7) 0.126(9) 0.127(19) -0.014(8) 0.030(8) 0.047(6)
C13 0.075(5) 0.075(6) 0.159(15) 0.009(6) 0.016(6) -0.003(4)
N14 0.092(5) 0.068(4) 0.056(10) -0.003(3) -0.003(5) 0.007(4)

loop_
_atom_type_symbol
_atom_type_scat_dispersion_real
_atom_type_scat_dispersion_imag
_atom_type_scat_Cromer_Mann_a1
_atom_type_scat_Cromer_Mann_b1
_atom_type_scat_Cromer_Mann_a2
_atom_type_scat_Cromer_Mann_b2
_atom_type_scat_Cromer_Mann_a3
_atom_type_scat_Cromer_Mann_b3
_atom_type_scat_Cromer_Mann_a4
_atom_type_scat_Cromer_Mann_b4
_atom_type_scat_Cromer_Mann_c
_atom_type_scat_source
C 0.0000 0.0010 2.3100 20.8439 1.0200 10.2075 1.5886 0.5687 0.8650 51.6512 0.2156 'International Tables Vol C 4.2.6.8 and 6.1.1.4'
H 0.0000 0.0000 0.4930 10.5109 0.3229 26.1257 0.1402 3.1424 0.0408 57.7998 0.0030 'International Tables Vol C 4.2.6.8 and 6.1.1.4'
N 0.0010 0.0010 12.2126 0.0057 3.1322 9.8933 2.0125 28.9975 1.1663 0.5826 -11.5290 'International Tables Vol C 4.2.6.8 and 6.1.1.4'
O 0.0030 0.0030 3.0485 13.2771 2.2868 5.7011 1.5463 0.3239 0.8670 32.9089 0.2508 'International Tables Vol C 4.2.6.8 and 6.1.1.4'
Cl 0.0750 0.0710 11.4604 0.0104 7.1964 1.1662 6.2556 18.5194 1.6455 47.7784 -9.5574 'International Tables Vol C 4.2.6.8 and 6.1.1.4'
Mn 0.2220 0.3450 11.2819 5.3409 7.3573 0.3432 3.0193 17.8674 2.2441 83.7543 1.0896 'International Tables Vol C 4.2.6.8 and 6.1.1.4'

loop_
_geom_angle_atom_site_label_1
_geom_angle_site_symmetry_1
_geom_angle_atom_site_label_2
_geom_angle_site_symmetry_2
_geom_angle_atom_site_label_3
_geom_angle_site_symmetry_3
_geom_angle
_geom_angle_publ_flag
O20 2_766 Mn1 . O15 6_565 96.6(2) yes
O20 2_766 Mn1 . O15 2_766 83.4(2) yes
O15 6_565 Mn1 . O15 2_766 84.7(3) yes
O20 2_766 Mn1 . O15 5_756 83.4(2) yes
O15 6_565 Mn1 . O15 5_756 179.994 yes
O15 2_766 Mn1 . O15 5_756 95.3(3) yes
O20 2_766 Mn1 . O15 . 96.6(2) yes
O15 6_565 Mn1 . O15 . 95.3(3) yes
O15 2_766 Mn1 . O15 . 179.994 yes
O15 5_756 Mn1 . O15 . 84.7(3) yes
O20 2_766 Mn1 . O20 . 179.995 yes
O15 6_565 Mn1 . O20 . 83.4(2) yes
O15 2_766 Mn1 . O20 . 96.6(2) yes
O15 5_756 Mn1 . O20 . 96.6(2) yes
O15 . Mn1 . O20 . 83.4(2) yes
N3 5_756 Mn2 . O15 5_756 91.7(2) yes
N3 5_756 Mn2 . N14 5_756 72.6(3) yes
O15 5_756 Mn2 . N14 5_756 158.8(3) yes
N3 5_756 Mn2 . O15 . 106.8(2) yes
O15 5_756 Mn2 . O15 . 72.8(2) yes
N14 5_756 Mn2 . O15 . 97.6(2) yes
N3 5_756 Mn2 . N3 . 157.1(3) yes
O15 5_756 Mn2 . N3 . 106.8(2) yes
N14 5_756 Mn2 . N3 . 92.1(3) yes
O15 . Mn2 . N3 . 91.7(2) yes
N3 5_756 Mn2 . N14 . 92.1(3) yes
O15 5_756 Mn2 . N14 . 97.6(2) yes
N14 5_756 Mn2 . N14 . 97.2(4) yes
O15 . Mn2 . N14 . 158.8(3) yes
N3 . Mn2 . N14 . 72.6(3) yes
Mn2 . O15 . Mn1 . 101.2(2) yes
Mn2 . O15 . C16 . 128.4(3) yes
Mn1 . O15 . C16 . 122.5(4) yes
O15 . C16 . C17 . 110.1(8) yes
O15 . C16 . C18 . 110.3(6) yes
C17 . C16 . C18 . 111.7(8) yes
O15 . C16 . H161 . 108.1 no
C17 . C16 . H161 . 108.7 no
C18 . C16 . H161 . 107.9 no
C16 . C17 . C16 6_565 111.5(7) yes
C16 . C17 . H171 . 109.3 no
C16 6_565 C17 . H171 . 109.3 no
C16 . C17 . H172 . 108.7 no
C16 6_565 C17 . H172 . 108.7 no
H171 . C17 . H172 . 109.5 no
C16 . C18 . C19 . 109.9(8) yes
C16 . C18 . H181 . 108.6 no
C19 . C18 . H181 . 108.8 no
C16 . C18 . H182 . 110.0 no
C19 . C18 . H182 . 110.0 no
H181 . C18 . H182 . 109.5 no
C18 . C19 . C18 6_565 118.4(9) yes
C18 . C19 . O20 . 110.7(7) yes
C18 6_565 C19 . O20 . 110.7(7) yes
C18 . C19 . H191 . 106.0 no
C18 6_565 C19 . H191 . 106.0 no
O20 . C19 . H191 . 103.8 no
C19 . O20 . Mn1 . 109.2(7) yes
C19 . O20 . H201 . 126.2 no
Mn1 . O20 . H201 . 124.6 no
O23 5_555 Cl21 . O24 5_555 109.0(6) yes
O23 5_555 Cl21 . O25 5_555 109.8(7) yes
O24 5_555 Cl21 . O25 5_555 111.4(6) yes
O23 5_555 Cl21 . O22 . 106.9(5) yes
O24 5_555 Cl21 . O22 . 109.9(6) yes
O25 5_555 Cl21 . O22 . 109.8(5) yes
O23 5_555 Cl21 . O23 . 146.1(11) yes
O24 5_555 Cl21 . O23 . 58.4(6) yes
O25 5_555 Cl21 . O23 . 57.6(8) yes
O22 . Cl21 . O23 . 106.9(5) yes
O23 5_555 Cl21 . O24 . 58.4(6) yes
O24 5_555 Cl21 . O24 . 140.2(12) yes
O25 5_555 Cl21 . O24 . 53.5(7) yes
O22 . Cl21 . O24 . 109.9(6) yes
O23 . Cl21 . O24 . 109.0(6) yes
O23 5_555 Cl21 . O25 . 57.6(8) yes
O24 5_555 Cl21 . O25 . 53.5(7) yes
O25 5_555 Cl21 . O25 . 140.4(11) yes
O22 . Cl21 . O25 . 109.8(5) yes
O23 . Cl21 . O25 . 109.8(7) yes
O24 . Cl21 . O25 . 111.4(6) yes
O24 5_555 O23 . O25 5_555 115.4(11) yes
O24 5_555 O23 . Cl21 . 60.2(5) yes
O25 5_555 O23 . Cl21 . 60.3(5) yes
O23 5_555 O24 . O25 5_555 121.4(13) yes
O23 5_555 O24 . Cl21 . 61.3(5) yes
O25 5_555 O24 . Cl21 . 62.8(6) yes
O23 5_555 O25 . O24 5_555 122.9(10) yes
O23 5_555 O25 . Cl21 . 62.1(5) yes
O24 5_555 O25 . Cl21 . 63.6(5) yes
O30 5_655 Cl26 . O28 5_655 108.7(8) yes
O30 5_655 Cl26 . O29 5_655 109.0(8) yes
O28 5_655 Cl26 . O29 5_655 110.3(8) yes
O30 5_655 Cl26 . O27 . 108.6(7) yes
O28 5_655 Cl26 . O27 . 110.1(8) yes
O29 5_655 Cl26 . O27 . 110.0(8) yes
O30 5_655 Cl26 . O28 . 57.3(10) yes
O28 5_655 Cl26 . O28 . 139.7(15) yes
O29 5_655 Cl26 . O28 . 54.4(10) yes
O27 . Cl26 . O28 . 110.1(8) yes
O30 5_655 Cl26 . O29 . 57.0(10) yes
O28 5_655 Cl26 . O29 . 54.4(10) yes
O29 5_655 Cl26 . O29 . 140.0(15) yes
O27 . Cl26 . O29 . 110.0(8) yes
O28 . Cl26 . O29 . 110.3(8) yes
O30 5_655 Cl26 . O30 . 142.7(15) yes
O28 5_655 Cl26 . O30 . 57.3(10) yes
O29 5_655 Cl26 . O30 . 57.0(10) yes
O27 . Cl26 . O30 . 108.6(7) yes
O28 . Cl26 . O30 . 108.7(8) yes
O29 . Cl26 . O30 . 109.0(8) yes
O30 5_655 O28 . O29 5_655 121.3(14) yes
O30 5_655 O28 . Cl26 . 61.9(6) yes
O29 5_655 O28 . Cl26 . 62.8(6) yes
O30 5_655 O29 . O28 5_655 121.5(14) yes
O30 5_655 O29 . Cl26 . 62.1(6) yes
O28 5_655 O29 . Cl26 . 62.9(6) yes
O28 5_655 O30 . O29 5_655 117.2(15) yes
O28 5_655 O30 . Cl26 . 60.8(7) yes
O29 5_655 O30 . Cl26 . 60.9(7) yes
Mn2 . N3 . C4 . 122.2(6) yes
Mn2 . N3 . C8 . 117.3(6) yes
C4 . N3 . C8 . 119.9(9) yes
N3 . C4 . C5 . 120.5(9) yes
N3 . C4 . H41 . 119.6 no
C5 . C4 . H41 . 120.0 no
C4 . C5 . C6 . 121.3(10) yes
C4 . C5 . H51 . 119.6 no
C6 . C5 . H51 . 119.0 no
C5 . C6 . C7 . 114.8(14) yes
C5 . C6 . H61 . 122.5 no
C7 . C6 . H61 . 122.7 no
C6 . C7 . C8 . 124.5(11) yes
C6 . C7 . H71 . 117.8 no
C8 . C7 . H71 . 117.7 no
N3 . C8 . C7 . 118.2(8) yes
N3 . C8 . C9 . 116.1(10) yes
C7 . C8 . C9 . 125.6(10) yes
C8 . C9 . C10 . 118.8(10) yes
C8 . C9 . N14 . 117.2(7) yes
C10 . C9 . N14 . 124.0(8) yes
C9 . C10 . C11 . 114.7(9) yes
C9 . C10 . H101 . 123.5 no
C11 . C10 . H101 . 121.8 no
C10 . C11 . C12 . 120.3(8) yes
C10 . C11 . H111 . 119.7 no
C12 . C11 . H111 . 119.9 no
C11 . C12 . C13 . 119.3(9) yes
C11 . C12 . H121 . 120.1 no
C13 . C12 . H121 . 120.6 no
C12 . C13 . N14 . 122.9(9) yes
C12 . C13 . H131 . 118.5 no
N14 . C13 . H131 . 118.5 no
Mn2 . N14 . C9 . 115.1(5) yes
Mn2 . N14 . C13 . 125.6(7) yes
C9 . N14 . C13 . 118.6(7) yes

loop_
_geom_bond_atom_site_label_1
_geom_bond_site_symmetry_1
_geom_bond_atom_site_label_2
_geom_bond_site_symmetry_2
_geom_bond_distance
_geom_bond_publ_flag
Mn1 . O20 2_766 2.327(9) yes
Mn1 . O15 6_565 1.889(4) yes
Mn1 . O15 2_766 1.889(4) yes
Mn1 . O15 5_756 1.889(4) yes
Mn1 . O15 . 1.889(4) yes
Mn1 . O20 . 2.327(9) yes
Mn2 . N3 5_756 2.235(7) yes
Mn2 . O15 5_756 2.143(4) yes
Mn2 . N14 5_756 2.286(7) yes
Mn2 . O15 . 2.143(4) yes
Mn2 . N3 . 2.235(7) yes
Mn2 . N14 . 2.286(7) yes
O15 . C16 . 1.422(10) yes
C16 . C17 . 1.516(7) yes
C16 . C18 . 1.525(12) yes
C16 . H161 . 0.950 no
C17 . H171 . 0.950 no
C17 . H172 . 0.950 no
C18 . C19 . 1.441(8) yes
C18 . H181 . 0.950 no
C18 . H182 . 0.950 no
C19 . O20 . 1.505(13) yes
C19 . H191 . 0.950 no
O20 . H201 . 0.900 no
Cl21 . O23 5_555 1.384(6) yes
Cl21 . O24 5_555 1.369(7) yes
Cl21 . O25 5_555 1.359(7) yes
Cl21 . O22 . 1.385(6) yes
Cl21 . O23 . 1.384(6) yes
Cl21 . O24 . 1.369(7) yes
Cl21 . O25 . 1.359(7) yes
O23 . O24 5_555 1.344(14) yes
O23 . O25 5_555 1.322(19) yes
O24 . O25 5_555 1.228(17) yes
Cl26 . O30 5_655 1.417(8) yes
Cl26 . O28 5_655 1.403(6) yes
Cl26 . O29 5_655 1.402(6) yes
Cl26 . O27 . 1.404(8) yes
Cl26 . O28 . 1.403(6) yes
Cl26 . O29 . 1.402(6) yes
Cl26 . O30 . 1.417(8) yes
O28 . O30 5_655 1.35(2) yes
O28 . O29 5_655 1.28(2) yes
O29 . O30 5_655 1.34(2) yes
N3 . C4 . 1.369(8) yes
N3 . C8 . 1.352(11) yes
C4 . C5 . 1.350(16) yes
C4 . H41 . 0.950 no
C5 . C6 . 1.323(17) yes
C5 . H51 . 0.950 no
C6 . C7 . 1.442(13) yes
C6 . H61 . 0.950 no
C7 . C8 . 1.282(14) yes
C7 . H71 . 0.950 no
C8 . C9 . 1.450(11) yes
C9 . C10 . 1.419(11) yes
C9 . N14 . 1.341(11) yes
C10 . C11 . 1.392(11) yes
C10 . H101 . 0.950 no
C11 . C12 . 1.401(15) yes
C11 . H111 . 0.950 no
C12 . C13 . 1.348(8) yes
C12 . H121 . 0.950 no
C13 . N14 . 1.319(8) yes
C13 . H131 . 0.950 no
